data_7249778
loop_
_publ_author_name
'Gong, Li Ge'
'Wang, Mei Jia'
'Wang, Jihua'
'Dong, Limin'
'Gu, Yun Hao'
'Yang, Bing He'
'Li, Hui'

_publ_section_title
;
 Three-Dimensional 14-Core Manganese-sodium based Polyoxometalate with
 unique Channels as bifunctional electrocatalysts for overall water
 splitting
;
_journal_name_full CrystEngComm
_journal_paper_doi 10.1039/D4CE00945B
_journal_year 2025
_chemical_formula_moiety '0.1(Cu0.18 O40 W12), 0.59(C7 H10 N2), 0.29(H2 O)'
_chemical_formula_sum 'C0.02 H0.02 Cu N0.02 O W'
_chemical_formula_weight 264.05
_space_group_crystal_system monoclinic
_space_group_IT_number 14
_space_group_name_Hall '-P 2ybc'
_space_group_name_H-M_alt 'P 1 21/c 1'
_atom_sites_solution_hydrogens geom
_atom_sites_solution_primary direct
_atom_sites_solution_secondary difmap
_audit_creation_date 2023-10-12
_audit_creation_method
;
Olex2 1.2-beta
(compiled 2018.05.29 svn.r3508 for OlexSys, GUI svn.r5506)
;
_audit_update_record
;
2024-01-24 deposited with the CCDC.	2025-01-09 downloaded from the CCDC.
;
_cell_angle_alpha 90.00
_cell_angle_beta 97.2880(10)
_cell_angle_gamma 90.00
_cell_formula_units_Z 41
_cell_length_a 13.7848(5)
_cell_length_b 20.9048(7)
_cell_length_c 26.7438(9)
_cell_measurement_reflns_used 9645
_cell_measurement_temperature 100(2)
_cell_measurement_theta_max 27.104
_cell_measurement_theta_min 2.224
_cell_volume 7644.5(5)
_computing_cell_refinement 'SAINT V8.40A (?, 2016)'
_computing_data_reduction 'SAINT V8.40A (?, 2016)'
_computing_molecular_graphics 'Olex2 (Dolomanov et al., 2009)'
_computing_publication_material 'Olex2 (Dolomanov et al., 2009)'
_computing_structure_refinement 'XH (Sheldrick, 2008)'
_computing_structure_solution 'ShelXS (Sheldrick, 2008)'
_diffrn_ambient_temperature 100.0
_diffrn_measured_fraction_theta_full 0.992
_diffrn_measured_fraction_theta_max 0.992
_diffrn_measurement_device_type 'CCD area detector'
_diffrn_measurement_method 'phi and omega scans'
_diffrn_radiation_monochromator graphite
_diffrn_radiation_type MoK\a
_diffrn_radiation_wavelength 0.71073
_diffrn_reflns_av_R_equivalents 0.0757
_diffrn_reflns_av_unetI/netI 0.0805
_diffrn_reflns_limit_h_max 13
_diffrn_reflns_limit_h_min -17
_diffrn_reflns_limit_k_max 26
_diffrn_reflns_limit_k_min -26
_diffrn_reflns_limit_l_max 33
_diffrn_reflns_limit_l_min -33
_diffrn_reflns_number 46576
_diffrn_reflns_theta_full 26.39
_diffrn_reflns_theta_max 26.39
_diffrn_reflns_theta_min 1.86
_diffrn_source 'fine-focus sealed tube'
_exptl_absorpt_coefficient_mu 18.135
_exptl_absorpt_correction_T_max 0.0452
_exptl_absorpt_correction_T_min 0.0102
_exptl_absorpt_correction_type none
_exptl_absorpt_process_details
;
SADABS-2016/2 (Bruker,2016/2) was used for absorption correction.
wR2(int) was 0.1518 before and 0.0894 after correction.
The Ratio of minimum to maximum transmission is 0.2257.
The \l/2 correction factor is Not present.
;
_exptl_crystal_density_diffrn 2.352
_exptl_crystal_density_method 'not measured'
_exptl_crystal_F_000 4565
_refine_diff_density_max 7.106
_refine_diff_density_min -2.784
_refine_diff_density_rms 0.471
_refine_ls_extinction_method none
_refine_ls_goodness_of_fit_ref 1.048
_refine_ls_hydrogen_treatment constr
_refine_ls_matrix_type full
_refine_ls_number_parameters 1013
_refine_ls_number_reflns 15549
_refine_ls_number_restraints 0
_refine_ls_restrained_S_all 1.048
_refine_ls_R_factor_all 0.0816
_refine_ls_R_factor_gt 0.0651
_refine_ls_shift/su_max 0.001
_refine_ls_shift/su_mean 0.000
_refine_ls_structure_factor_coef Fsqd
_refine_ls_weighting_details 'calc w=1/[\s^2^(Fo^2^)+(0.1291P)^2^+38.3531P] where P=(Fo^2^+2Fc^2^)/3'
_refine_ls_weighting_scheme calc
_refine_ls_wR_factor_gt 0.1874
_refine_ls_wR_factor_ref 0.2059
_reflns_number_gt 12000
_reflns_number_total 15549
_reflns_threshold_expression >2sigma(I)
_cod_data_source_file d4ce00945b2.cif
_cod_data_source_block a_CCDC1
_cod_database_code 7249778
_olex2_refinement_description
;
1. Fixed Uiso
 At 1.2 times of:
  All C(H) groups
 At 1.5 times of:
  All C(H,H,H) groups, All O(H,H) groups
2.a Free rotating group:
 O41(H41D,H41E), O42(H42D,H42E), O43(H43A,H43B)
2.b Aromatic/amide H refined with riding coordinates:
 C2(H2), C4(H4), C6(H6), C7(H7), C8(H8), C9(H9), C11(H11), C12(H12), C14(H14),
 C15(H15), C16(H16), C18(H18), C20(H20), C22(H22), C23(H23), C24(H24), C26(H26),
  C28(H28), C30(H30), C32(H32), C35(H35), C37(H37), C38(H38), C40(H40)
2.c Idealised Me refined as rotating group:
 C5(H5A,H5B,H5C), C10(H10A,H10B,H10C), C17(H17A,H17B,H17C), C25(H25A,H25B,
 H25C), C27(H27A,H27B,H27C), C29(H29A,H29B,H29C), C33(H33A,H33B,H33C), C34(H34A,
 H34B,H34C), C36(H36A,H36B,H36C), C39(H39A,H39B,H39C), C41(H41A,H41B,H41C),
 C42(H42A,H42B,H42C)
;
_olex2_submission_special_instructions 'No special instructions were received'

loop_
_space_group_symop_id
_space_group_symop_operation_xyz
1 'x, y, z'
2 '-x, y+1/2, -z+1/2'
3 '-x, -y, -z'
4 'x, -y-1/2, z-1/2'

loop_
_atom_site_label
_atom_site_type_symbol
_atom_site_fract_x
_atom_site_fract_y
_atom_site_fract_z
_atom_site_U_iso_or_equiv
_atom_site_adp_type
_atom_site_occupancy
_atom_site_calc_flag
_atom_site_disorder_assembly
_atom_site_disorder_group
_atom_site_refinement_flags_posn
W1 W 0.21707(5) 0.20956(3) 0.28918(2) 0.03322(17) Uani 1 d . . .
W2 W 0.47488(5) 0.20611(3) 0.26350(2) 0.03384(17) Uani 1 d . . .
W3 W 0.33937(6) 0.29340(3) 0.05083(3) 0.03661(18) Uani 1 d . . .
W4 W 0.18985(5) 0.35911(3) 0.24880(3) 0.03440(17) Uani 1 d . . .
W5 W 0.29803(5) 0.08584(3) 0.20513(2) 0.03289(17) Uani 1 d . . .
W6 W 0.10827(6) 0.29426(3) 0.07310(3) 0.03610(18) Uani 1 d . . .
W7 W 0.45073(5) 0.35457(3) 0.22846(2) 0.03248(17) Uani 1 d . . .
W8 W 0.13364(5) 0.12561(3) 0.11328(3) 0.03542(18) Uani 1 d . . .
W9 W 0.36282(5) 0.12597(3) 0.09545(2) 0.03318(17) Uani 1 d . . .
W10 W 0.26434(5) 0.40338(3) 0.12489(2) 0.03397(17) Uani 1 d . . .
W11 W 0.53178(5) 0.25010(3) 0.15501(3) 0.03528(18) Uani 1 d . . .
W12 W 0.04383(5) 0.24628(3) 0.19788(3) 0.03709(18) Uani 1 d . . .
O1 O 0.2044(9) 0.2941(5) 0.0254(4) 0.035(3) Uani 1 d . . .
O2 O 0.4103(9) 0.2610(5) 0.1985(4) 0.031(2) Uani 1 d . . .
O3 O 0.0607(8) 0.3316(5) 0.2295(4) 0.034(2) Uani 1 d . . .
O4 O 0.3353(8) 0.2031(5) 0.0571(4) 0.033(2) Uani 1 d . . .
O5 O 0.2314(8) 0.0984(6) 0.0730(4) 0.035(3) Uani 1 d . . .
O6 O 0.0731(8) 0.1708(5) 0.1637(4) 0.030(2) Uani 1 d . . .
O7 O 0.3545(9) 0.2184(5) 0.2933(4) 0.034(2) Uani 1 d . . .
O8 O 0.3290(9) 0.3836(6) 0.0675(4) 0.039(3) Uani 1 d . . .
O9 O 0.5130(8) 0.4184(5) 0.2566(4) 0.033(2) Uani 1 d . . .
O10 O 0.0793(9) 0.2077(5) 0.2627(4) 0.036(3) Uani 1 d . . .
O11 O 0.2599(8) 0.2978(5) 0.1179(4) 0.032(2) Uani 1 d . . .
O12 O 0.5541(8) 0.3318(5) 0.1876(4) 0.033(2) Uani 1 d . . .
O13 O 0.4202(10) 0.0807(6) 0.0556(4) 0.046(3) Uani 1 d . . .
O14 O 0.3692(8) 0.0635(5) 0.1498(4) 0.035(2) Uani 1 d . . .
O15 O 0.2339(8) 0.1338(5) 0.2508(4) 0.032(2) Uani 1 d . . .
O16 O 0.1997(8) 0.3925(5) 0.1842(4) 0.034(2) Uani 1 d . . .
O17 O 0.4711(9) 0.1711(5) 0.1299(4) 0.036(3) Uani 1 d . . .
O18 O 0.3820(8) 0.3919(5) 0.1685(4) 0.033(2) Uani 1 d . . .
O19 O 0.5730(9) 0.2054(5) 0.2186(4) 0.037(3) Uani 1 d . . .
O20 O -0.0817(9) 0.2423(6) 0.1937(5) 0.045(3) Uani 1 d . . .
O21 O 0.1173(9) 0.2026(4) 0.0759(4) 0.034(3) Uani 1 d . . .
O22 O 0.1392(9) 0.3837(5) 0.0851(4) 0.037(3) Uani 1 d . . .
O23 O 0.0341(9) 0.0823(5) 0.0850(4) 0.040(3) Uani 1 d . . .
O24 O 0.5049(8) 0.2951(5) 0.2808(4) 0.032(2) Uani 1 d . . .
O25 O 0.1774(8) 0.0629(5) 0.1655(4) 0.037(3) Uani 1 d . . .
O26 O 0.3163(9) 0.0142(5) 0.2365(4) 0.039(3) Uani 1 d . . .
O27 O 0.4128(9) 0.1319(5) 0.2356(4) 0.039(3) Uani 1 d . . .
O28 O 0.0051(10) 0.3056(6) 0.0297(4) 0.046(3) Uani 1 d . . .
O29 O 0.2724(8) 0.1645(5) 0.1504(4) 0.035(2) Uani 1 d . . .
O30 O 0.2605(9) 0.4855(5) 0.1164(4) 0.039(3) Uani 1 d . . .
O31 O 0.3318(9) 0.3605(5) 0.2564(4) 0.034(3) Uani 1 d . . .
O32 O 0.0526(9) 0.2906(5) 0.1346(4) 0.035(3) Uani 1 d . . .
O33 O 0.2026(9) 0.2988(5) 0.3050(4) 0.036(3) Uani 1 d . . .
O34 O 0.1689(9) 0.4244(5) 0.2827(4) 0.038(3) Uani 1 d . . .
O35 O 0.5486(9) 0.1747(5) 0.3152(4) 0.041(3) Uani 1 d . . .
O36 O 0.2042(8) 0.2600(5) 0.2146(4) 0.035(3) Uani 1 d . . .
O37 O 0.2046(9) 0.1796(5) 0.3477(5) 0.043(3) Uani 1 d . . .
O38 O 0.6423(9) 0.2431(5) 0.1304(5) 0.040(3) Uani 1 d . . .
O39 O 0.3881(11) 0.3034(5) -0.0043(4) 0.046(3) Uani 1 d . . .
O40 O 0.4549(9) 0.2888(5) 0.0988(4) 0.039(3) Uani 1 d . . .
N1 N 0.5894(11) 0.1175(6) -0.0105(5) 0.037(3) Uani 1 d . . .
C1 C 0.5210(14) 0.1301(8) -0.0503(6) 0.040(4) Uani 1 d . . .
N2 N 0.1374(12) 0.5610(8) 0.2476(6) 0.051(4) Uani 1 d . . .
C2 C 0.4170(16) 0.2052(10) -0.1006(7) 0.053(5) Uani 1 d . . .
H2 H 0.3905 0.2470 -0.1054 0.063 Uiso 1 calc . . R
C3 C 0.2305(14) 0.5595(8) 0.2672(7) 0.041(4) Uani 1 d . . .
C4 C 0.4848(13) 0.1935(8) -0.0609(6) 0.038(4) Uani 1 d . . .
H4 H 0.5090 0.2278 -0.0395 0.045 Uiso 1 calc . . R
C5 C 0.6165(16) 0.1695(10) 0.0257(7) 0.051(5) Uani 1 d . . .
H5A H 0.6341 0.2076 0.0076 0.076 Uiso 1 calc . . GR
H5B H 0.6724 0.1561 0.0497 0.076 Uiso 1 calc . . GR
H5C H 0.5610 0.1793 0.0439 0.076 Uiso 1 calc . . GR
C6 C 0.3045(13) 0.5403(9) 0.2385(6) 0.042(4) Uani 1 d . . .
H6 H 0.2892 0.5275 0.2044 0.051 Uiso 1 calc . . R
C7 C 0.4008(16) 0.5406(8) 0.2619(7) 0.047(5) Uani 1 d . . .
H7 H 0.4518 0.5295 0.2427 0.056 Uiso 1 calc . . R
C8 C 0.2601(15) 0.5751(9) 0.3182(7) 0.045(4) Uani 1 d . . .
H8 H 0.2121 0.5861 0.3392 0.054 Uiso 1 calc . . R
N3 N 0.4232(12) 0.5559(7) 0.3098(6) 0.048(4) Uani 1 d . . .
N4 N 0.3856(13) 0.1582(8) -0.1340(5) 0.049(4) Uani 1 d . . .
C9 C 0.3556(15) 0.5749(9) 0.3377(7) 0.047(4) Uani 1 d . . .
H9 H 0.3743 0.5883 0.3715 0.056 Uiso 1 calc . . R
C10 C 0.6281(13) 0.0557(8) 0.0028(7) 0.041(4) Uani 1 d . . .
H10A H 0.5834 0.0228 -0.0129 0.061 Uiso 1 calc . . GR
H10B H 0.6353 0.0507 0.0395 0.061 Uiso 1 calc . . GR
H10C H 0.6921 0.0510 -0.0091 0.061 Uiso 1 calc . . GR
C11 C 0.4159(14) 0.0966(9) -0.1262(7) 0.043(4) Uani 1 d . . .
H11 H 0.3919 0.0640 -0.1493 0.052 Uiso 1 calc . . R
C12 C 0.4812(15) 0.0819(8) -0.0849(7) 0.045(4) Uani 1 d . . .
H12 H 0.5004 0.0386 -0.0790 0.054 Uiso 1 calc . . R
N5 N 0.1371(12) 0.3728(9) 0.4136(6) 0.052(4) Uani 1 d . . .
C13 C 0.0568(15) 0.3735(10) 0.3787(7) 0.048(5) Uani 1 d . . .
N6 N -0.1097(16) 0.3669(15) 0.3058(7) 0.083(8) Uani 1 d . . .
C14 C 0.0081(18) 0.4256(15) 0.3558(9) 0.076(8) Uani 1 d . . .
H14 H 0.0366 0.4659 0.3654 0.091 Uiso 1 calc . . R
C15 C 0.0147(14) 0.3131(11) 0.3595(8) 0.054(5) Uani 1 d . . .
H15 H 0.0429 0.2737 0.3717 0.065 Uiso 1 calc . . R
C16 C -0.0639(18) 0.3135(13) 0.3245(8) 0.064(6) Uani 1 d . . .
H16 H -0.0890 0.2734 0.3121 0.077 Uiso 1 calc . . R
C17 C 0.059(2) 0.5744(12) 0.2789(10) 0.071(7) Uani 1 d . . .
H17A H 0.0290 0.5341 0.2875 0.107 Uiso 1 calc . . GR
H17B H 0.0096 0.6018 0.2601 0.107 Uiso 1 calc . . GR
H17C H 0.0870 0.5963 0.3099 0.107 Uiso 1 calc . . GR
N7 N -0.1264(11) 0.3835(6) 0.4583(5) 0.036(3) Uani 1 d . . .
C18 C -0.2357(13) 0.3079(8) 0.4106(6) 0.036(4) Uani 1 d . . .
H18 H -0.2070 0.2731 0.4300 0.043 Uiso 1 calc . . R
C19 C -0.2019(12) 0.3732(8) 0.4220(5) 0.032(3) Uani 1 d . . .
C20 C -0.2483(13) 0.4218(8) 0.3946(6) 0.037(4) Uani 1 d . . .
H20 H -0.2297 0.4649 0.4019 0.045 Uiso 1 calc . . R
C21 C 0.5904(13) 0.4989(8) 0.0722(6) 0.039(4) Uani 1 d . . .
N8 N 0.1246(14) 0.4581(9) 0.0002(7) 0.057(4) Uani 1 d . . .
N9 N 0.6361(16) 0.4092(9) 0.0006(9) 0.074(6) Uani 1 d . . .
C22 C 0.5838(15) 0.4312(9) 0.0800(8) 0.051(5) Uani 1 d . . .
H22 H 0.5647 0.4140 0.1101 0.061 Uiso 1 calc . . R
C23 C 0.1421(19) 0.4173(11) -0.0381(10) 0.069(7) Uani 1 d . . .
H23 H 0.1516 0.3728 -0.0320 0.083 Uiso 1 calc . . R
C24 C 0.1101(18) 0.5189(13) -0.0069(8) 0.071(7) Uani 1 d . . .
H24 H 0.0973 0.5449 0.0206 0.085 Uiso 1 calc . . R
C25 C 0.1768(15) 0.3145(12) 0.4340(8) 0.059(6) Uani 1 d . . .
H25A H 0.1738 0.3137 0.4704 0.088 Uiso 1 calc . . GR
H25B H 0.2450 0.3108 0.4277 0.088 Uiso 1 calc . . GR
H25C H 0.1389 0.2786 0.4180 0.088 Uiso 1 calc . . GR
C26 C 0.6073(19) 0.3919(10) 0.0407(11) 0.073(7) Uani 1 d . . .
H26 H 0.6004 0.3472 0.0453 0.087 Uiso 1 calc . . R
C27 C 0.176(2) 0.4352(12) 0.4277(10) 0.075(7) Uani 1 d . . .
H27A H 0.1993 0.4555 0.3985 0.113 Uiso 1 calc . . GR
H27B H 0.2300 0.4308 0.4549 0.113 Uiso 1 calc . . GR
H27C H 0.1242 0.4616 0.4392 0.113 Uiso 1 calc . . GR
N10 N -0.3529(12) 0.3482(7) 0.3458(5) 0.041(3) Uani 1 d . . .
N11 N 0.5718(12) 0.5411(7) 0.1074(5) 0.048(4) Uani 1 d . . .
C28 C -0.3067(15) 0.2975(9) 0.3732(6) 0.043(4) Uani 1 d . . .
H28 H -0.3264 0.2548 0.3649 0.052 Uiso 1 calc . . R
N12 N 0.1300(15) 0.5315(8) -0.1435(6) 0.058(5) Uani 1 d . . .
C29 C -0.0949(15) 0.4482(7) 0.4704(6) 0.042(4) Uani 1 d . . .
H29A H -0.0641 0.4661 0.4424 0.063 Uiso 1 calc . . GR
H29B H -0.0476 0.4480 0.5010 0.063 Uiso 1 calc . . GR
H29C H -0.1515 0.4743 0.4759 0.063 Uiso 1 calc . . GR
C30 C -0.3231(14) 0.4085(8) 0.3560(6) 0.040(4) Uani 1 d . . .
H30 H -0.3535 0.4426 0.3364 0.049 Uiso 1 calc . . R
C31 C 0.1271(14) 0.5076(8) -0.0959(7) 0.043(4) Uani 1 d . . .
C32 C 0.6202(12) 0.5187(9) 0.0264(7) 0.042(4) Uani 1 d . . .
H32 H 0.6255 0.5629 0.0192 0.051 Uiso 1 calc . . R
C33 C 0.5360(16) 0.5212(11) 0.1532(7) 0.057(5) Uani 1 d . . .
H33A H 0.4743 0.4979 0.1450 0.086 Uiso 1 calc . . GR
H33B H 0.5250 0.5589 0.1735 0.086 Uiso 1 calc . . GR
H33C H 0.5843 0.4932 0.1724 0.086 Uiso 1 calc . . GR
C34 C -0.0708(14) 0.3297(9) 0.4861(7) 0.045(4) Uani 1 d . . .
H34A H -0.1124 0.3087 0.5083 0.067 Uiso 1 calc . . GR
H34B H -0.0123 0.3468 0.5064 0.067 Uiso 1 calc . . GR
H34C H -0.0514 0.2986 0.4618 0.067 Uiso 1 calc . . GR
C35 C 0.6422(16) 0.4726(12) -0.0088(8) 0.061(6) Uani 1 d . . .
H35 H 0.6618 0.4863 -0.0399 0.074 Uiso 1 calc . . R
C36 C 0.5842(19) 0.6105(9) 0.1011(8) 0.062(6) Uani 1 d . . .
H36A H 0.6324 0.6182 0.0778 0.093 Uiso 1 calc . . GR
H36B H 0.6070 0.6299 0.1338 0.093 Uiso 1 calc . . GR
H36C H 0.5215 0.6296 0.0874 0.093 Uiso 1 calc . . GR
C37 C 0.1456(15) 0.4423(8) -0.0847(8) 0.049(5) Uani 1 d . . .
H37 H 0.1611 0.4148 -0.1109 0.059 Uiso 1 calc . . R
C38 C 0.1127(15) 0.5470(10) -0.0542(8) 0.055(5) Uani 1 d . . .
H38 H 0.1051 0.5919 -0.0584 0.066 Uiso 1 calc . . R
C39 C 0.103(2) 0.5372(14) 0.1982(9) 0.085(8) Uani 1 d . . .
H39A H 0.1464 0.5522 0.1742 0.127 Uiso 1 calc . . GR
H39B H 0.0366 0.5528 0.1877 0.127 Uiso 1 calc . . GR
H39C H 0.1029 0.4903 0.1987 0.127 Uiso 1 calc . . GR
C40 C -0.070(2) 0.429(2) 0.3236(10) 0.114(15) Uani 1 d . . .
H40 H -0.0988 0.4680 0.3122 0.137 Uiso 1 calc . . R
C41 C 0.1638(18) 0.4926(11) -0.1813(8) 0.065(6) Uani 1 d . . .
H41A H 0.2353 0.4896 -0.1753 0.098 Uiso 1 calc . . GR
H41B H 0.1440 0.5116 -0.2145 0.098 Uiso 1 calc . . GR
H41C H 0.1356 0.4497 -0.1801 0.098 Uiso 1 calc . . GR
C42 C 0.113(2) 0.5985(12) -0.1529(11) 0.096(11) Uani 1 d . . .
H42A H 0.0433 0.6080 -0.1522 0.145 Uiso 1 calc . . GR
H42B H 0.1310 0.6096 -0.1861 0.145 Uiso 1 calc . . GR
H42C H 0.1522 0.6236 -0.1269 0.145 Uiso 1 calc . . GR
Cu1 Cu 0.2788(19) 0.2467(9) 0.1743(8) 0.103(12) Uani 0.179(15) d . . .
O41 O -0.2721(11) 0.3882(7) 0.2347(5) 0.055(3) Uani 1 d . . .
H41D H -0.2243 0.3853 0.2165 0.082 Uiso 1 d . . G
H41E H -0.3050 0.4216 0.2230 0.082 Uiso 1 d . . G
O42 O 0.7720(12) 0.2247(8) 0.2582(6) 0.063(4) Uani 1 d . . .
H42D H 0.8290 0.2323 0.2751 0.094 Uiso 1 d . . G
H42E H 0.7405 0.2607 0.2589 0.094 Uiso 1 d . . G
O43 O 0.8161(11) 0.2451(8) 0.0916(7) 0.064(4) Uani 1 d . . .
H43A H 0.8186 0.2087 0.1075 0.096 Uiso 1 d . . G
H43B H 0.8600 0.2457 0.0709 0.096 Uiso 1 d . . G

loop_
_atom_site_aniso_label
_atom_site_aniso_U_11
_atom_site_aniso_U_22
_atom_site_aniso_U_33
_atom_site_aniso_U_23
_atom_site_aniso_U_13
_atom_site_aniso_U_12
W1 0.0354(4) 0.0326(3) 0.0327(3) 0.0003(2) 0.0084(3) 0.0005(3)
W2 0.0317(4) 0.0323(3) 0.0370(3) 0.0031(3) 0.0024(3) -0.0026(3)
W3 0.0448(4) 0.0338(3) 0.0333(3) 0.0042(3) 0.0131(3) 0.0033(3)
W4 0.0357(4) 0.0310(3) 0.0382(3) -0.0018(3) 0.0111(3) 0.0004(3)
W5 0.0369(4) 0.0288(3) 0.0332(3) 0.0013(2) 0.0052(3) -0.0002(3)
W6 0.0396(4) 0.0323(3) 0.0352(3) 0.0014(3) -0.0001(3) -0.0002(3)
W7 0.0313(4) 0.0311(3) 0.0350(3) -0.0029(3) 0.0039(3) -0.0029(3)
W8 0.0339(4) 0.0304(3) 0.0407(4) -0.0023(3) 0.0002(3) -0.0023(3)
W9 0.0365(4) 0.0297(3) 0.0340(3) -0.0027(2) 0.0073(3) -0.0006(3)
W10 0.0386(4) 0.0288(3) 0.0345(3) 0.0002(2) 0.0044(3) -0.0015(3)
W11 0.0320(4) 0.0389(4) 0.0364(3) -0.0070(3) 0.0102(3) -0.0041(3)
W12 0.0295(4) 0.0432(4) 0.0390(4) -0.0034(3) 0.0062(3) 0.0000(3)
O1 0.041(7) 0.037(6) 0.028(5) -0.006(4) 0.008(5) 0.000(5)
O2 0.041(7) 0.026(5) 0.032(5) -0.002(4) 0.022(5) -0.005(5)
O3 0.030(6) 0.034(5) 0.041(6) -0.004(5) 0.018(5) 0.003(5)
O4 0.037(7) 0.025(5) 0.037(6) -0.006(4) 0.005(5) -0.004(4)
O5 0.017(5) 0.065(8) 0.024(5) 0.001(5) 0.006(4) 0.006(5)
O6 0.030(6) 0.038(6) 0.024(5) -0.001(4) 0.004(4) -0.013(5)
O7 0.044(7) 0.028(5) 0.030(5) 0.002(4) 0.008(5) 0.004(5)
O8 0.043(7) 0.042(6) 0.031(6) 0.001(5) 0.006(5) 0.005(5)
O9 0.026(6) 0.033(5) 0.042(6) -0.002(5) 0.005(5) -0.005(4)
O10 0.044(7) 0.029(5) 0.038(6) -0.001(5) 0.013(5) 0.003(5)
O11 0.025(6) 0.030(5) 0.045(6) 0.001(5) 0.015(5) -0.006(4)
O12 0.032(6) 0.034(5) 0.039(6) -0.012(5) 0.028(5) -0.012(5)
O13 0.059(9) 0.046(7) 0.036(6) -0.005(5) 0.016(6) 0.005(6)
O14 0.034(6) 0.030(5) 0.041(6) -0.004(5) -0.002(5) 0.001(5)
O15 0.029(6) 0.034(5) 0.033(5) -0.007(4) 0.001(5) -0.002(5)
O16 0.027(6) 0.036(6) 0.043(6) -0.007(5) 0.010(5) 0.000(5)
O17 0.036(7) 0.035(6) 0.036(6) 0.000(5) 0.001(5) -0.004(5)
O18 0.034(6) 0.035(5) 0.031(5) -0.005(5) 0.002(5) -0.001(5)
O19 0.040(7) 0.030(5) 0.038(6) -0.009(5) -0.001(5) -0.005(5)
O20 0.034(7) 0.055(7) 0.044(7) -0.007(6) 0.002(6) 0.005(6)
O21 0.057(8) 0.014(4) 0.031(5) -0.003(4) 0.005(5) -0.010(5)
O22 0.033(7) 0.035(6) 0.043(6) 0.003(5) 0.007(5) 0.002(5)
O23 0.039(7) 0.038(6) 0.040(6) 0.002(5) 0.000(5) -0.009(5)
O24 0.020(6) 0.034(5) 0.042(6) -0.001(5) 0.006(5) -0.004(4)
O25 0.026(6) 0.036(6) 0.049(6) 0.010(5) 0.008(5) 0.004(5)
O26 0.053(8) 0.025(5) 0.038(6) -0.001(4) 0.002(5) -0.006(5)
O27 0.042(7) 0.036(6) 0.039(6) -0.004(5) 0.007(5) -0.003(5)
O28 0.047(8) 0.041(6) 0.044(7) 0.009(5) -0.011(6) 0.000(6)
O29 0.032(6) 0.036(6) 0.036(6) -0.007(5) 0.005(5) -0.001(5)
O30 0.053(8) 0.027(5) 0.035(6) -0.001(4) 0.004(5) -0.005(5)
O31 0.048(7) 0.031(5) 0.025(5) -0.002(4) 0.006(5) 0.002(5)
O32 0.035(7) 0.028(5) 0.044(6) 0.005(5) 0.012(5) 0.006(5)
O33 0.037(7) 0.030(5) 0.040(6) -0.004(5) 0.005(5) -0.003(5)
O34 0.039(7) 0.033(6) 0.044(6) -0.001(5) 0.018(5) 0.005(5)
O35 0.033(7) 0.040(6) 0.049(7) -0.003(5) 0.007(5) -0.007(5)
O36 0.021(6) 0.033(6) 0.049(7) 0.006(5) -0.007(5) 0.001(4)
O37 0.045(8) 0.035(6) 0.048(7) 0.004(5) 0.002(6) -0.001(5)
O38 0.034(7) 0.041(6) 0.048(7) -0.008(5) 0.018(6) 0.000(5)
O39 0.077(10) 0.032(6) 0.033(6) -0.001(5) 0.018(6) -0.003(6)
O40 0.040(7) 0.034(6) 0.042(6) 0.000(5) 0.003(5) 0.000(5)
N1 0.041(9) 0.037(7) 0.035(7) 0.010(6) 0.007(6) -0.001(6)
C1 0.047(11) 0.041(9) 0.031(8) -0.005(7) 0.009(8) -0.004(8)
N2 0.038(9) 0.060(10) 0.055(9) -0.010(8) 0.009(8) 0.011(8)
C2 0.055(13) 0.054(11) 0.048(10) -0.009(9) 0.003(9) 0.013(10)
C3 0.039(10) 0.028(8) 0.057(10) -0.005(7) 0.004(8) -0.005(7)
C4 0.035(10) 0.041(9) 0.039(8) -0.003(7) 0.010(7) 0.004(7)
C5 0.051(12) 0.059(12) 0.045(10) -0.009(9) 0.012(9) -0.009(9)
C6 0.034(10) 0.052(10) 0.039(9) -0.002(8) -0.003(7) 0.008(8)
C7 0.062(13) 0.038(9) 0.045(10) -0.005(8) 0.031(9) -0.017(9)
C8 0.048(12) 0.045(9) 0.045(9) -0.008(8) 0.013(9) 0.002(8)
N3 0.050(10) 0.049(9) 0.047(8) 0.009(7) 0.012(8) -0.017(7)
N4 0.057(11) 0.052(9) 0.036(7) -0.008(7) -0.008(7) 0.009(8)
C9 0.046(12) 0.047(10) 0.051(10) -0.010(8) 0.025(9) -0.017(9)
C10 0.032(9) 0.044(9) 0.048(9) 0.004(8) 0.011(8) -0.001(7)
C11 0.040(11) 0.050(10) 0.041(9) 0.005(8) 0.010(8) -0.006(8)
C12 0.057(13) 0.036(9) 0.043(9) 0.000(7) 0.007(9) 0.007(8)
N5 0.042(10) 0.071(11) 0.043(8) -0.001(8) 0.007(7) -0.001(8)
C13 0.039(11) 0.066(12) 0.043(10) 0.006(9) 0.015(8) 0.020(9)
N6 0.057(13) 0.16(2) 0.036(9) 0.009(12) 0.013(9) 0.031(15)
C14 0.054(15) 0.12(2) 0.058(13) 0.024(14) 0.035(12) 0.032(15)
C15 0.032(10) 0.067(13) 0.063(12) -0.007(10) 0.005(9) 0.001(9)
C16 0.054(14) 0.082(16) 0.055(12) -0.008(11) 0.000(11) 0.008(12)
C17 0.075(18) 0.065(14) 0.078(15) -0.004(12) 0.025(14) -0.004(12)
N7 0.040(8) 0.031(7) 0.036(7) 0.006(6) 0.003(6) -0.001(6)
C18 0.046(10) 0.031(8) 0.028(7) 0.007(6) -0.006(7) 0.004(7)
C19 0.031(9) 0.040(9) 0.027(7) -0.008(6) 0.009(7) -0.001(7)
C20 0.037(10) 0.036(8) 0.036(8) 0.007(7) -0.003(7) -0.007(7)
C21 0.034(9) 0.043(9) 0.041(9) -0.006(7) 0.010(7) -0.009(7)
N8 0.058(12) 0.052(10) 0.063(11) 0.003(9) 0.015(9) -0.005(8)
N9 0.079(15) 0.058(11) 0.097(15) -0.025(11) 0.054(13) -0.020(10)
C22 0.045(12) 0.046(10) 0.061(11) -0.006(9) 0.007(9) 0.004(9)
C23 0.071(17) 0.049(12) 0.091(17) 0.010(12) 0.024(14) 0.012(11)
C24 0.064(16) 0.102(19) 0.054(12) -0.017(12) 0.036(12) -0.028(14)
C25 0.032(11) 0.093(16) 0.054(11) 0.007(11) 0.013(9) 0.027(11)
C26 0.067(16) 0.038(10) 0.12(2) 0.005(12) 0.043(16) -0.001(10)
C27 0.072(17) 0.085(17) 0.075(15) -0.014(13) 0.032(14) -0.030(14)
N10 0.054(10) 0.034(7) 0.032(7) 0.001(6) 0.000(7) 0.001(7)
N11 0.058(11) 0.044(8) 0.041(8) 0.008(7) -0.004(7) -0.019(7)
C28 0.051(12) 0.044(9) 0.035(8) -0.005(7) 0.007(8) -0.012(8)
N12 0.080(14) 0.045(9) 0.051(9) -0.008(7) 0.014(9) 0.013(9)
C29 0.057(12) 0.029(8) 0.040(9) -0.006(7) 0.001(8) -0.007(8)
C30 0.040(10) 0.047(10) 0.037(8) -0.003(7) 0.010(8) 0.003(8)
C31 0.040(10) 0.042(9) 0.045(9) 0.010(8) 0.006(8) -0.004(8)
C32 0.026(9) 0.052(10) 0.051(10) -0.005(8) 0.016(8) -0.006(8)
C33 0.051(13) 0.080(15) 0.043(10) 0.000(10) 0.014(9) -0.015(11)
C34 0.046(11) 0.046(10) 0.040(9) 0.003(8) -0.004(8) 0.002(8)
C35 0.052(13) 0.082(16) 0.055(12) -0.010(11) 0.026(10) -0.018(11)
C36 0.094(19) 0.046(11) 0.050(11) -0.002(9) 0.026(12) -0.023(11)
C37 0.052(12) 0.032(9) 0.063(11) 0.013(8) 0.004(10) 0.010(8)
C38 0.038(11) 0.058(12) 0.070(13) 0.001(10) 0.016(10) 0.017(9)
C39 0.09(2) 0.093(19) 0.070(15) -0.009(14) -0.005(14) 0.035(16)
C40 0.09(2) 0.20(4) 0.052(14) 0.03(2) 0.028(16) 0.10(3)
C41 0.066(16) 0.073(15) 0.058(12) -0.007(11) 0.012(11) -0.006(12)
C42 0.14(3) 0.068(15) 0.10(2) 0.031(14) 0.08(2) 0.057(17)
Cu1 0.14(3) 0.069(13) 0.085(16) 0.027(10) -0.037(15) -0.027(12)
O41 0.046(9) 0.069(9) 0.049(7) -0.006(7) 0.007(6) 0.010(7)
O42 0.043(9) 0.086(11) 0.060(9) -0.012(8) 0.009(7) -0.019(8)
O43 0.038(9) 0.088(12) 0.068(10) -0.006(8) 0.011(7) 0.005(8)

loop_
_atom_type_symbol
_atom_type_description
_atom_type_scat_dispersion_real
_atom_type_scat_dispersion_imag
_atom_type_scat_source
O O 0.0106 0.0060 'International Tables Vol C Tables 4.2.6.8 and 6.1.1.4'
W W -0.8490 6.8722 'International Tables Vol C Tables 4.2.6.8 and 6.1.1.4'
Cu Cu 0.3201 1.2651 'International Tables Vol C Tables 4.2.6.8 and 6.1.1.4'
C C 0.0033 0.0016 'International Tables Vol C Tables 4.2.6.8 and 6.1.1.4'
N N 0.0061 0.0033 'International Tables Vol C Tables 4.2.6.8 and 6.1.1.4'
H H 0.0000 0.0000 'International Tables Vol C Tables 4.2.6.8 and 6.1.1.4'

loop_
_geom_angle_atom_site_label_1
_geom_angle_atom_site_label_2
_geom_angle_atom_site_label_3
_geom_angle
_geom_angle_site_symmetry_1
_geom_angle_site_symmetry_3
_geom_angle_publ_flag
O7 W1 O10 161.6(4) . . ?
O7 W1 O15 85.6(5) . . ?
O7 W1 O33 91.4(5) . . ?
O7 W1 O36 88.4(4) . . ?
O10 W1 O36 73.8(4) . . ?
O15 W1 O10 88.1(4) . . ?
O15 W1 O33 159.9(5) . . ?
O15 W1 O36 85.1(4) . . ?
O33 W1 O10 88.6(5) . . ?
O33 W1 O36 75.0(4) . . ?
O37 W1 O7 101.4(5) . . ?
O37 W1 O10 96.8(5) . . ?
O37 W1 O15 102.7(5) . . ?
O37 W1 O33 97.4(5) . . ?
O37 W1 O36 167.8(5) . . ?
O2 W2 W11 41.8(3) . . ?
O7 W2 W11 130.2(3) . . ?
O7 W2 O2 88.5(4) . . ?
O7 W2 O24 86.8(4) . . ?
O19 W2 W11 33.9(3) . . ?
O19 W2 O2 75.7(4) . . ?
O19 W2 O7 164.2(5) . . ?
O19 W2 O24 90.6(4) . . ?
O24 W2 W11 82.7(3) . . ?
O24 W2 O2 74.9(4) . . ?
O27 W2 W11 91.6(4) . . ?
O27 W2 O2 89.9(5) . . ?
O27 W2 O7 84.4(5) . . ?
O27 W2 O19 93.8(5) . . ?
O27 W2 O24 162.6(5) . . ?
O35 W2 W11 129.6(4) . . ?
O35 W2 O2 166.7(5) . . ?
O35 W2 O7 99.7(5) . . ?
O35 W2 O19 96.1(5) . . ?
O35 W2 O24 95.0(5) . . ?
O35 W2 O27 101.2(5) . . ?
O1 W3 O8 88.7(5) . . ?
O1 W3 O11 74.2(4) . . ?
O1 W3 O40 159.0(5) . . ?
O4 W3 O1 90.0(5) . . ?
O4 W3 O8 160.0(5) . . ?
O4 W3 O11 86.9(4) . . ?
O4 W3 O40 85.6(5) . . ?
O8 W3 O11 73.5(4) . . ?
O39 W3 O1 99.5(6) . . ?
O39 W3 O4 102.6(5) . . ?
O39 W3 O8 97.3(5) . . ?
O39 W3 O11 168.7(5) . . ?
O39 W3 O40 101.5(6) . . ?
O40 W3 O8 88.5(5) . . ?
O40 W3 O11 85.1(5) . . ?
O3 W4 O16 92.2(5) . . ?
O3 W4 O31 160.1(4) . . ?
O3 W4 O33 90.2(5) . . ?
O3 W4 O36 74.9(4) . . ?
O16 W4 O31 84.4(5) . . ?
O16 W4 O33 159.3(5) . . ?
O16 W4 O36 87.1(4) . . ?
O31 W4 O33 86.4(5) . . ?
O31 W4 O36 85.3(4) . . ?
O33 W4 O36 73.7(4) . . ?
O34 W4 O3 100.1(5) . . ?
O34 W4 O16 103.3(5) . . ?
O34 W4 O31 99.8(5) . . ?
O34 W4 O33 96.5(5) . . ?
O34 W4 O36 168.7(5) . . ?
O14 W5 W8 81.7(3) . . ?
O14 W5 O27 88.6(5) . . ?
O14 W5 O29 74.1(4) . . ?
O15 W5 W8 90.8(3) . . ?
O15 W5 O14 161.8(5) . . ?
O15 W5 O25 92.6(5) . . ?
O15 W5 O27 83.6(5) . . ?
O15 W5 O29 89.1(4) . . ?
O25 W5 W8 33.7(3) . . ?
O25 W5 O14 90.3(5) . . ?
O25 W5 O27 163.8(5) . . ?
O25 W5 O29 76.4(4) . . ?
O26 W5 W8 129.8(4) . . ?
O26 W5 O14 96.1(5) . . ?
O26 W5 O15 101.4(5) . . ?
O26 W5 O25 96.6(5) . . ?
O26 W5 O27 99.6(5) . . ?
O26 W5 O29 167.7(4) . . ?
O27 W5 W8 130.3(3) . . ?
O27 W5 O29 87.8(4) . . ?
O29 W5 W8 42.6(3) . . ?
O1 W6 O11 71.9(4) . . ?
O21 W6 O1 88.7(5) . . ?
O21 W6 O11 87.8(4) . . ?
O21 W6 O22 160.9(5) . . ?
O22 W6 O1 87.5(5) . . ?
O22 W6 O11 73.3(4) . . ?
O28 W6 O1 97.5(6) . . ?
O28 W6 O11 165.6(5) . . ?
O28 W6 O21 101.9(5) . . ?
O28 W6 O22 97.2(5) . . ?
O28 W6 O32 101.4(6) . . ?
O32 W6 O1 161.1(5) . . ?
O32 W6 O11 89.5(5) . . ?
O32 W6 O21 87.5(4) . . ?
O32 W6 O22 90.0(5) . . ?
O2 W7 W11 41.8(3) . . ?
O9 W7 W11 127.1(4) . . ?
O9 W7 O2 164.1(5) . . ?
O9 W7 O12 94.3(5) . . ?
O9 W7 O18 102.6(5) . . ?
O9 W7 O24 93.2(5) . . ?
O9 W7 O31 100.7(5) . . ?
O12 W7 W11 33.4(3) . . ?
O12 W7 O2 75.2(4) . . ?
O18 W7 W11 86.5(3) . . ?
O18 W7 O2 88.9(4) . . ?
O18 W7 O12 87.1(5) . . ?
O18 W7 O24 164.1(4) . . ?
O24 W7 W11 82.8(3) . . ?
O24 W7 O2 75.3(4) . . ?
O24 W7 O12 90.4(5) . . ?
O31 W7 W11 132.0(3) . . ?
O31 W7 O2 90.6(4) . . ?
O31 W7 O12 164.6(4) . . ?
O31 W7 O18 86.7(5) . . ?
O31 W7 O24 91.7(4) . . ?
O5 W8 W5 82.9(3) . . ?
O5 W8 O6 160.1(5) . . ?
O5 W8 O25 91.6(5) . . ?
O5 W8 O29 74.3(4) . . ?
O6 W8 W5 85.3(3) . . ?
O6 W8 O25 87.2(5) . . ?
O6 W8 O29 86.1(4) . . ?
O21 W8 W5 130.2(3) . . ?
O21 W8 O5 90.0(5) . . ?
O21 W8 O6 85.4(5) . . ?
O21 W8 O25 162.4(5) . . ?
O21 W8 O29 87.9(5) . . ?
O23 W8 W5 129.5(4) . . ?
O23 W8 O5 100.0(5) . . ?
O23 W8 O6 99.9(5) . . ?
O23 W8 O21 100.3(5) . . ?
O23 W8 O25 96.7(5) . . ?
O23 W8 O29 170.2(5) . . ?
O25 W8 W5 33.0(3) . . ?
O25 W8 O29 75.7(4) . . ?
O29 W8 W5 42.7(3) . . ?
O4 W9 O5 88.3(5) . . ?
O4 W9 O14 161.4(5) . . ?
O4 W9 O29 87.7(4) . . ?
O5 W9 O14 89.1(5) . . ?
O5 W9 O29 74.2(4) . . ?
O13 W9 O4 102.1(5) . . ?
O13 W9 O5 97.6(6) . . ?
O13 W9 O14 96.5(5) . . ?
O13 W9 O17 100.4(6) . . ?
O13 W9 O29 167.2(5) . . ?
O14 W9 O29 73.9(4) . . ?
O17 W9 O4 86.1(5) . . ?
O17 W9 O5 161.9(5) . . ?
O17 W9 O14 90.8(5) . . ?
O17 W9 O29 88.4(5) . . ?
O8 W10 O11 74.2(4) . . ?
O8 W10 O16 160.7(5) . . ?
O8 W10 O22 89.2(5) . . ?
O16 W10 O11 86.7(4) . . ?
O16 W10 O22 87.4(5) . . ?
O18 W10 O8 90.9(5) . . ?
O18 W10 O11 86.4(4) . . ?
O18 W10 O16 85.9(5) . . ?
O18 W10 O22 160.0(5) . . ?
O22 W10 O11 74.4(4) . . ?
O30 W10 O8 96.8(5) . . ?
O30 W10 O11 167.6(5) . . ?
O30 W10 O16 102.4(5) . . ?
O30 W10 O18 102.5(5) . . ?
O30 W10 O22 97.3(5) . . ?
W7 W11 W2 60.31(2) . . ?
O2 W11 W2 42.0(3) . . ?
O2 W11 W7 41.6(3) . . ?
O12 W11 W2 83.7(3) . . ?
O12 W11 W7 34.1(3) . . ?
O12 W11 O2 75.8(4) . . ?
O12 W11 O17 162.4(5) . . ?
O12 W11 O19 91.1(4) . . ?
O17 W11 W2 85.8(3) . . ?
O17 W11 W7 128.4(4) . . ?
O17 W11 O2 87.0(4) . . ?
O17 W11 O19 87.7(4) . . ?
O19 W11 W2 33.2(4) . . ?
O19 W11 W7 83.1(3) . . ?
O19 W11 O2 75.1(5) . . ?
O38 W11 W2 129.7(4) . . ?
O38 W11 W7 132.3(4) . . ?
O38 W11 O2 169.7(5) . . ?
O38 W11 O12 98.5(5) . . ?
O38 W11 O17 99.0(5) . . ?
O38 W11 O19 96.6(6) . . ?
O38 W11 O40 99.4(6) . . ?
O40 W11 W2 130.9(4) . . ?
O40 W11 W7 89.5(3) . . ?
O40 W11 O2 89.3(5) . . ?
O40 W11 O12 91.2(5) . . ?
O40 W11 O17 85.2(5) . . ?
O40 W11 O19 163.2(5) . . ?
O3 W12 O36 74.7(4) . . ?
O6 W12 O3 159.9(4) . . ?
O6 W12 O10 92.3(4) . . ?
O6 W12 O32 86.4(4) . . ?
O6 W12 O36 86.4(4) . . ?
O10 W12 O3 89.4(4) . . ?
O10 W12 O32 161.6(5) . . ?
O10 W12 O36 74.8(5) . . ?
O20 W12 O3 97.7(5) . . ?
O20 W12 O6 101.7(5) . . ?
O20 W12 O10 100.2(6) . . ?
O20 W12 O32 98.0(5) . . ?
O20 W12 O36 170.8(5) . . ?
O32 W12 O3 85.8(4) . . ?
O32 W12 O36 86.8(5) . . ?
W3 O1 W6 118.8(5) . . ?
W7 O2 W2 97.0(4) . . ?
W7 O2 W11 96.5(4) . . ?
W11 O2 W2 96.2(5) . . ?
Cu1 O2 W2 118.2(7) . . ?
Cu1 O2 W7 117.8(9) . . ?
Cu1 O2 W11 125.4(9) . . ?
W4 O3 W12 116.7(5) . . ?
W3 O4 W9 151.2(6) . . ?
W8 O5 W9 115.9(5) . . ?
W12 O6 W8 152.4(6) . . ?
W1 O7 W2 149.6(6) . . ?
W10 O8 W3 116.6(6) . . ?
W12 O10 W1 116.5(6) . . ?
W3 O11 W6 95.1(4) . . ?
W10 O11 W3 95.7(4) . . ?
W10 O11 W6 95.2(4) . . ?
Cu1 O11 W3 127.3(10) . . ?
Cu1 O11 W6 115.9(9) . . ?
Cu1 O11 W10 120.6(8) . . ?
W11 O12 W7 112.4(5) . . ?
W5 O14 W9 115.4(5) . . ?
W5 O15 W1 152.2(6) . . ?
W4 O16 W10 153.2(6) . . ?
W9 O17 W11 150.6(7) . . ?
W10 O18 W7 149.4(7) . . ?
W2 O19 W11 112.9(6) . . ?
W8 O21 W6 150.6(6) . . ?
W6 O22 W10 117.1(6) . . ?
W2 O24 W7 112.8(5) . . ?
W5 O25 W8 113.2(5) . . ?
W2 O27 W5 151.9(7) . . ?
W8 O29 W5 94.7(4) . . ?
W8 O29 W9 95.6(4) . . ?
W9 O29 W5 96.6(4) . . ?
Cu1 O29 W5 118.2(8) . . ?
Cu1 O29 W8 120.4(10) . . ?
Cu1 O29 W9 124.8(10) . . ?
W7 O31 W4 150.5(6) . . ?
W6 O32 W12 147.9(6) . . ?
W1 O33 W4 117.2(6) . . ?
W1 O36 W4 94.1(5) . . ?
W12 O36 W1 94.8(5) . . ?
W12 O36 W4 93.7(4) . . ?
Cu1 O36 W1 122.0(9) . . ?
Cu1 O36 W4 121.4(9) . . ?
Cu1 O36 W12 123.3(10) . . ?
W11 O40 W3 151.7(7) . . ?
C1 N1 C5 117.8(15) . . ?
C1 N1 C10 125.0(15) . . ?
C10 N1 C5 116.7(15) . . ?
N1 C1 C4 121.7(15) . . ?
N1 C1 C12 122.9(16) . . ?
C12 C1 C4 115.4(16) . . ?
C3 N2 C17 121.5(18) . . ?
C3 N2 C39 123.1(18) . . ?
C39 N2 C17 114(2) . . ?
C4 C2 N4 121.3(18) . . ?
N2 C3 C6 121.6(17) . . ?
N2 C3 C8 121.6(18) . . ?
C6 C3 C8 116.8(17) . . ?
C2 C4 C1 120.9(17) . . ?
C7 C6 C3 118.0(16) . . ?
N3 C7 C6 121.9(18) . . ?
C9 C8 C3 121.4(18) . . ?
C7 N3 C9 121.7(19) . . ?
C11 N4 C2 121.0(16) . . ?
N3 C9 C8 120.1(18) . . ?
N4 C11 C12 119.6(17) . . ?
C11 C12 C1 121.6(17) . . ?
C13 N5 C25 121.1(18) . . ?
C13 N5 C27 114(2) . . ?
C25 N5 C27 125(2) . . ?
N5 C13 C14 128(2) . . ?
N5 C13 C15 119.2(18) . . ?
C14 C13 C15 112(2) . . ?
C16 N6 C40 118(2) . . ?
C40 C14 C13 131(4) . . ?
C16 C15 C13 119(2) . . ?
C15 C16 N6 124(2) . . ?
C19 N7 C29 119.6(14) . . ?
C19 N7 C34 122.4(14) . . ?
C29 N7 C34 118.0(14) . . ?
C28 C18 C19 119.7(15) . . ?
N7 C19 C18 119.8(14) . . ?
N7 C19 C20 122.3(15) . . ?
C20 C19 C18 118.0(14) . . ?
C19 C20 C30 120.1(16) . . ?
N11 C21 C22 121.8(16) . . ?
N11 C21 C32 121.6(16) . . ?
C32 C21 C22 116.6(16) . . ?
C24 N8 C23 122.3(19) . . ?
C26 N9 C35 118.6(19) . . ?
C26 C22 C21 116.3(19) . . ?
C37 C23 N8 118(2) . . ?
N8 C24 C38 122(2) . . ?
N9 C26 C22 127(2) . . ?
C30 N10 C28 120.0(15) . . ?
C21 N11 C33 121.7(16) . . ?
C21 N11 C36 122.2(15) . . ?
C33 N11 C36 116.0(17) . . ?
C18 C28 N10 121.0(16) . . ?
C31 N12 C41 120.1(17) . . ?
C31 N12 C42 119.5(17) . . ?
C41 N12 C42 119.7(18) . . ?
N10 C30 C20 121.1(16) . . ?
N12 C31 C37 121.4(18) . . ?
N12 C31 C38 122.7(17) . . ?
C37 C31 C38 115.7(17) . . ?
C21 C32 C35 119.7(18) . . ?
N9 C35 C32 121.5(19) . . ?
C23 C37 C31 123(2) . . ?
C24 C38 C31 119(2) . . ?
C14 C40 N6 115(3) . . ?
O11 Cu1 O2 102.7(12) . . ?
O29 Cu1 O2 105.8(14) . . ?
O29 Cu1 O11 105.2(12) . . ?
O36 Cu1 O2 114.6(12) . . ?
O36 Cu1 O11 114.5(15) . . ?
O36 Cu1 O29 113.0(13) . . ?

loop_
_geom_bond_atom_site_label_1
_geom_bond_atom_site_label_2
_geom_bond_distance
_geom_bond_site_symmetry_2
_geom_bond_publ_flag
W1 O7 1.892(12) . ?
W1 O10 1.941(13) . ?
W1 O15 1.917(10) . ?
W1 O33 1.930(11) . ?
W1 O36 2.242(11) . ?
W1 O37 1.713(12) . ?
W2 W11 3.2337(10) . ?
W2 O2 2.177(11) . ?
W2 O7 1.947(12) . ?
W2 O19 1.920(12) . ?
W2 O24 1.949(10) . ?
W2 O27 1.879(11) . ?
W2 O35 1.737(12) . ?
W3 O1 1.898(12) . ?
W3 O4 1.897(10) . ?
W3 O8 1.946(12) . ?
W3 O11 2.218(10) . ?
W3 O39 1.710(11) . ?
W3 O40 1.916(12) . ?
W4 O3 1.880(11) . ?
W4 O16 1.884(11) . ?
W4 O31 1.942(12) . ?
W4 O33 1.952(11) . ?
W4 O34 1.683(11) . ?
W4 O36 2.283(11) . ?
W5 W8 3.2324(9) . ?
W5 O14 1.935(11) . ?
W5 O15 1.885(11) . ?
W5 O25 1.917(12) . ?
W5 O26 1.720(11) . ?
W5 O27 1.941(12) . ?
W5 O29 2.199(11) . ?
W6 O1 1.952(11) . ?
W6 O11 2.274(11) . ?
W6 O21 1.922(9) . ?
W6 O22 1.935(11) . ?
W6 O28 1.734(12) . ?
W6 O32 1.904(11) . ?
W7 W11 3.2300(9) . ?
W7 O2 2.160(10) . ?
W7 O9 1.709(10) . ?
W7 O12 1.962(10) . ?
W7 O18 1.922(11) . ?
W7 O24 1.950(11) . ?
W7 O31 1.891(12) . ?
W8 O5 1.916(10) . ?
W8 O6 1.922(11) . ?
W8 O21 1.892(10) . ?
W8 O23 1.734(11) . ?
W8 O25 1.954(11) . ?
W8 O29 2.196(11) . ?
W9 O4 1.923(10) . ?
W9 O5 1.923(11) . ?
W9 O13 1.694(12) . ?
W9 O14 1.947(11) . ?
W9 O17 1.902(11) . ?
W9 O29 2.197(11) . ?
W10 O8 1.916(11) . ?
W10 O11 2.214(10) . ?
W10 O16 1.929(11) . ?
W10 O18 1.889(11) . ?
W10 O22 1.951(12) . ?
W10 O30 1.732(11) . ?
W11 O2 2.168(10) . ?
W11 O12 1.924(10) . ?
W11 O17 1.932(11) . ?
W11 O19 1.960(11) . ?
W11 O38 1.740(12) . ?
W11 O40 1.906(11) . ?
W12 O3 1.975(11) . ?
W12 O6 1.892(11) . ?
W12 O10 1.918(11) . ?
W12 O20 1.722(13) . ?
W12 O32 1.945(11) . ?
W12 O36 2.218(11) . ?
O2 Cu1 1.87(3) . ?
O11 Cu1 1.84(2) . ?
O29 Cu1 1.83(2) . ?
O36 Cu1 1.61(3) . ?
N1 C1 1.35(2) . ?
N1 C5 1.47(2) . ?
N1 C10 1.43(2) . ?
C1 C4 1.43(2) . ?
C1 C12 1.43(2) . ?
N2 C3 1.32(2) . ?
N2 C17 1.47(3) . ?
N2 C39 1.44(3) . ?
C2 C4 1.35(3) . ?
C2 N4 1.36(2) . ?
C3 C6 1.41(3) . ?
C3 C8 1.41(2) . ?
C6 C7 1.39(3) . ?
C7 N3 1.32(2) . ?
C8 C9 1.35(3) . ?
N3 C9 1.33(2) . ?
N4 C11 1.36(2) . ?
C11 C12 1.37(3) . ?
N5 C13 1.36(3) . ?
N5 C25 1.42(3) . ?
N5 C27 1.44(3) . ?
C13 C14 1.38(3) . ?
C13 C15 1.46(3) . ?
N6 C16 1.35(3) . ?
N6 C40 1.46(5) . ?
C14 C40 1.29(4) . ?
C15 C16 1.34(3) . ?
N7 C19 1.35(2) . ?
N7 C29 1.444(19) . ?
N7 C34 1.50(2) . ?
C18 C19 1.46(2) . ?
C18 C28 1.33(2) . ?
C19 C20 1.36(2) . ?
C20 C30 1.39(2) . ?
C21 C22 1.44(3) . ?
C21 N11 1.34(2) . ?
C21 C32 1.40(2) . ?
N8 C23 1.38(3) . ?
N8 C24 1.30(3) . ?
N9 C26 1.24(3) . ?
N9 C35 1.35(3) . ?
C22 C26 1.40(3) . ?
C23 C37 1.36(3) . ?
C24 C38 1.40(3) . ?
N10 C28 1.40(2) . ?
N10 C30 1.34(2) . ?
N11 C33 1.44(2) . ?
N11 C36 1.47(2) . ?
N12 C31 1.37(2) . ?
N12 C41 1.42(3) . ?
N12 C42 1.44(3) . ?
C31 C37 1.41(2) . ?
C31 C38 1.42(3) . ?
C32 C35 1.41(3) . ?
